data_7702541
loop_
_publ_author_name
'Platas, Carlos'
'Avecilla, Fernando'
'de Blas, Andr\'es'
'Rodr\'iguez-Blas, Teresa'
'Bastida, Rufina'
'Mac\'ias, Alejandro'
'Rodr\'iguez, Adolfo'
'Adams, H.'

_publ_section_title
;
 A Schiff-base bibracchial lariat ether selective receptor for
 lanthanide(III) ions
;
_journal_issue 11
_journal_name_full 'Journal of the Chemical Society, Dalton Transactions'
_journal_page_first 1699
_journal_paper_doi 10.1039/b100872m
_journal_year 2001
_chemical_formula_sum 'C40 H46 Cl La N4 O10'
_chemical_formula_weight 917.17
_space_group_IT_number 14
_space_group_name_Hall '-P 2yn'
_space_group_name_H-M_alt 'P 1 21/n 1'
_symmetry_cell_setting monoclinic
_symmetry_space_group_name_H-M 'P 1 21/n 1'
_atom_sites_solution_hydrogens geom
_atom_sites_solution_primary direct
_atom_sites_solution_secondary difmap
_audit_creation_method SHELXL-97
_cell_angle_alpha 90.00
_cell_angle_beta 91.5246(6)
_cell_angle_gamma 90.00
_cell_formula_units_Z 4
_cell_length_a 8.96640(10)
_cell_length_b 11.3821(2)
_cell_length_c 38.61130(10)
_cell_measurement_temperature 293(2)
_cell_volume 3939.14(8)
_computing_structure_refinement 'SHELXL-97 (Sheldrick, 1997)'
_computing_structure_solution 'SHELXS-97 (Sheldrick, 1990)'
_diffrn_ambient_temperature 293(2)
_diffrn_measured_fraction_theta_full 0.944
_diffrn_measured_fraction_theta_max 0.944
_diffrn_radiation_monochromator graphite
_diffrn_radiation_source 'fine-focus sealed tube'
_diffrn_radiation_type MoK\a
_diffrn_radiation_wavelength 0.71073
_diffrn_reflns_av_R_equivalents 0.0244
_diffrn_reflns_av_sigmaI/netI 0.0328
_diffrn_reflns_limit_h_max 11
_diffrn_reflns_limit_h_min -11
_diffrn_reflns_limit_k_max 4
_diffrn_reflns_limit_k_min -15
_diffrn_reflns_limit_l_max 49
_diffrn_reflns_limit_l_min -51
_diffrn_reflns_number 23163
_diffrn_reflns_theta_full 28.29
_diffrn_reflns_theta_max 28.29
_diffrn_reflns_theta_min 1.06
_exptl_absorpt_coefficient_mu 1.216
_exptl_absorpt_correction_T_max 0.7931
_exptl_absorpt_correction_T_min 0.5055
_exptl_absorpt_correction_type Semi-empirical
_exptl_crystal_colour Yellow
_exptl_crystal_density_diffrn 1.547
_exptl_crystal_density_method 'not measured'
_exptl_crystal_description Block
_exptl_crystal_F_000 1872
_exptl_crystal_size_max 0.65
_exptl_crystal_size_mid 0.25
_exptl_crystal_size_min 0.20
_refine_diff_density_max 0.686
_refine_diff_density_min -1.119
_refine_diff_density_rms 0.080
_refine_ls_extinction_method none
_refine_ls_goodness_of_fit_ref 1.237
_refine_ls_hydrogen_treatment mixed
_refine_ls_matrix_type full
_refine_ls_number_parameters 543
_refine_ls_number_reflns 9218
_refine_ls_number_restraints 173
_refine_ls_restrained_S_all 1.229
_refine_ls_R_factor_all 0.0612
_refine_ls_R_factor_gt 0.0496
_refine_ls_shift/su_max 0.001
_refine_ls_shift/su_mean 0.000
_refine_ls_structure_factor_coef Fsqd
_refine_ls_weighting_details 'calc w==1/[\s^2^(Fo^2^)+(0.0419P)^2^+3.9944P] where P==(Fo^2^+2Fc^2^)/3'
_refine_ls_weighting_scheme calc
_refine_ls_wR_factor_gt 0.1184
_refine_ls_wR_factor_ref 0.1234
_reflns_number_gt 7820
_reflns_number_total 9218
_reflns_threshold_expression >2sigma(I)
_cod_data_source_file b100872m.txt
_cod_data_source_block Compound_1
_cod_depositor_comments
;
The following automatic conversions were performed:

data item '_symmetry_cell_setting' value 'Monoclinic' was changed to
'monoclinic' in accordance with the
/home/saulius/struct/COD-crude-data/automatic-downloads/DataCite-retrospective/RSC/depositions/lib/dictionaries/cif_core.dic
dictionary named 'cif_core.dic' version 2.4.2 last updated on
2011-04-26.

Automatic conversion script
Id: cif_fix_values 6909 2019-04-08 15:41:33Z antanas 
;
_cod_original_sg_symbol_H-M P21/n
_cod_database_code 7702541

loop_
_symmetry_equiv_pos_as_xyz
'x, y, z'
'x+1/2, -y+1/2, z+1/2'
'-x, -y, -z'
'-x-1/2, y-1/2, -z-1/2'

loop_
_atom_site_label
_atom_site_type_symbol
_atom_site_fract_x
_atom_site_fract_y
_atom_site_fract_z
_atom_site_U_iso_or_equiv
_atom_site_adp_type
_atom_site_occupancy
_atom_site_symmetry_multiplicity
_atom_site_calc_flag
_atom_site_refinement_flags
_atom_site_disorder_assembly
_atom_site_disorder_group
La La 0.86623(3) 0.43209(2) 0.143165(6) 0.04789(9) Uani 1 1 d . B .
Cl Cl 1.3242(2) -0.04182(12) 0.20811(3) 0.0806(4) Uani 1 1 d DU . .
O1 O 1.0134(4) 0.3039(2) 0.11272(8) 0.0609(8) Uani 1 1 d . . .
O2 O 0.7037(4) 0.5882(3) 0.13535(8) 0.0631(8) Uani 1 1 d . . .
O3 O 0.8380(5) 0.5615(4) 0.20469(9) 0.0976(15) Uani 1 1 d . . .
O4 O 0.6462(4) 0.3828(3) 0.19141(9) 0.0735(9) Uani 1 1 d U . .
O5 O 1.1132(5) 0.3977(3) 0.18405(12) 0.0891(13) Uani 1 1 d . . .
O6 O 0.9096(4) 0.2235(3) 0.18105(8) 0.0622(8) Uani 1 1 d . . .
O7A O 1.4254(19) 0.0433(11) 0.2226(3) 0.079(4) Uiso 0.42(3) 1 d PDU A 1
O7B O 1.3581(14) 0.0715(7) 0.22217(18) 0.077(3) Uiso 0.58(3) 1 d PDU A 2
O8 O 1.2788(6) -0.0202(5) 0.17323(11) 0.1160(17) Uani 1 1 d DU A .
O9 O 1.1994(7) -0.0735(6) 0.22774(15) 0.149(2) Uani 1 1 d DU A .
O10 O 1.4229(9) -0.1341(7) 0.20909(17) 0.171(3) Uani 1 1 d DU A .
N1 N 1.0127(4) 0.5351(2) 0.08910(8) 0.0419(7) Uani 1 1 d . . .
N2 N 1.0646(5) 0.6370(3) 0.16395(9) 0.0575(9) Uani 1 1 d . . .
N3 N 0.6717(5) 0.2172(3) 0.13508(10) 0.0628(10) Uani 1 1 d U . .
N4 N 0.7003(4) 0.4249(3) 0.08137(9) 0.0470(7) Uani 1 1 d . . .
C1 C 1.1067(4) 0.2825(3) 0.08842(12) 0.0494(9) Uani 1 1 d . B .
C2 C 1.1673(5) 0.1693(4) 0.08368(15) 0.0647(12) Uani 1 1 d . . .
H2 H 1.1407 0.1092 0.0986 0.097 Uiso 1 1 calc R . .
C3 C 1.2646(6) 0.1452(4) 0.05760(16) 0.0727(14) Uani 1 1 d . . .
H3 H 1.3020 0.0695 0.0553 0.109 Uiso 1 1 calc R . .
C4 C 1.3072(6) 0.2310(5) 0.03502(14) 0.0688(13) Uani 1 1 d . . .
H4 H 1.3719 0.2138 0.0173 0.103 Uiso 1 1 calc R . .
C5 C 1.2524(5) 0.3438(4) 0.03899(12) 0.0568(10) Uani 1 1 d . B .
H5 H 1.2826 0.4028 0.0241 0.085 Uiso 1 1 calc R . .
C6 C 1.1521(4) 0.3707(3) 0.06517(10) 0.0443(8) Uani 1 1 d . . .
C7 C 1.1006(4) 0.4908(3) 0.06699(10) 0.0457(8) Uani 1 1 d . B .
H7 H 1.1352 0.5418 0.0502 0.069 Uiso 1 1 calc R . .
C8 C 0.9839(4) 0.6585(3) 0.08373(10) 0.0424(8) Uani 1 1 d . B .
C9 C 1.0511(4) 0.7378(3) 0.10688(11) 0.0469(9) Uani 1 1 d . . .
C10 C 1.0296(5) 0.8573(3) 0.10073(13) 0.0587(11) Uani 1 1 d . B .
H10 H 1.0741 0.9117 0.1157 0.088 Uiso 1 1 calc R . .
C11 C 0.9440(6) 0.8965(4) 0.07297(13) 0.0624(12) Uani 1 1 d . . .
H11 H 0.9318 0.9767 0.0692 0.094 Uiso 1 1 calc R B .
C12 C 0.8770(5) 0.8174(4) 0.05089(13) 0.0599(11) Uani 1 1 d . B .
H12 H 0.8172 0.8440 0.0325 0.090 Uiso 1 1 calc R . .
C13 C 0.8977(5) 0.6976(4) 0.05587(11) 0.0516(9) Uani 1 1 d . . .
H13 H 0.8538 0.6440 0.0405 0.077 Uiso 1 1 calc R B .
C14 C 1.1481(5) 0.6952(4) 0.13628(12) 0.0563(10) Uani 1 1 d . B .
H14A H 1.2206 0.6404 0.1274 0.084 Uiso 1 1 calc R . .
H14B H 1.2025 0.7614 0.1462 0.084 Uiso 1 1 calc R . .
C15 C 1.1757(8) 0.5980(5) 0.19042(16) 0.0875(19) Uani 1 1 d . B .
H15A H 1.1299 0.5954 0.2129 0.131 Uiso 1 1 calc R . .
H15B H 1.2575 0.6538 0.1917 0.131 Uiso 1 1 calc R . .
C16 C 1.2341(7) 0.4799(5) 0.18175(19) 0.096(2) Uani 1 1 d . B .
H16A H 1.2725 0.4800 0.1585 0.144 Uiso 1 1 calc R . .
H16B H 1.3144 0.4584 0.1978 0.144 Uiso 1 1 calc R . .
C17 C 1.1513(7) 0.2864(5) 0.19609(18) 0.0873(18) Uani 1 1 d . B .
H17A H 1.2236 0.2935 0.2151 0.131 Uiso 1 1 calc R . .
H17B H 1.1974 0.2425 0.1777 0.131 Uiso 1 1 calc R . .
C18 C 1.0229(6) 0.2230(5) 0.20770(15) 0.0776(15) Uani 1 1 d . B .
H18A H 1.0507 0.1428 0.2133 0.116 Uiso 1 1 calc R . .
H18B H 0.9855 0.2597 0.2284 0.116 Uiso 1 1 calc R . .
C19 C 0.8737(8) 0.1093(4) 0.16845(14) 0.0845(18) Uani 1 1 d . B .
H19A H 0.8208 0.0660 0.1860 0.127 Uiso 1 1 calc R . .
H19B H 0.9647 0.0669 0.1636 0.127 Uiso 1 1 calc R . .
C20 C 0.7783(7) 0.1177(4) 0.13606(13) 0.0714(14) Uani 1 1 d . B .
H20A H 0.8431 0.1246 0.1164 0.107 Uiso 1 1 calc R . .
H20B H 0.7226 0.0452 0.1333 0.107 Uiso 1 1 calc R . .
C21 C 0.5821(5) 0.2074(4) 0.10220(12) 0.0613(12) Uani 1 1 d . B .
H21A H 0.5069 0.2688 0.1018 0.092 Uiso 1 1 calc R . .
H21B H 0.5305 0.1325 0.1020 0.092 Uiso 1 1 calc R . .
C22 C 0.6711(4) 0.2168(3) 0.07002(11) 0.0482(9) Uani 1 1 d . . .
C23 C 0.6921(5) 0.1202(4) 0.04851(12) 0.0576(11) Uani 1 1 d . B .
H23 H 0.6560 0.0472 0.0551 0.086 Uiso 1 1 calc R . .
C24 C 0.7645(6) 0.1304(4) 0.01809(12) 0.0651(12) Uani 1 1 d . . .
H24 H 0.7777 0.0648 0.0041 0.098 Uiso 1 1 calc R B .
C25 C 0.8181(6) 0.2386(4) 0.00805(12) 0.0634(12) Uani 1 1 d . B .
H25 H 0.8681 0.2455 -0.0127 0.095 Uiso 1 1 calc R . .
C26 C 0.7980(5) 0.3368(4) 0.02863(11) 0.0533(10) Uani 1 1 d . . .
H26 H 0.8331 0.4098 0.0217 0.080 Uiso 1 1 calc R B .
C27 C 0.7250(4) 0.3255(3) 0.05968(10) 0.0458(8) Uani 1 1 d . B .
C28 C 0.6147(5) 0.5034(4) 0.06795(12) 0.0519(9) Uani 1 1 d . B .
H28 H 0.5773 0.4870 0.0458 0.078 Uiso 1 1 calc R . .
C29 C 0.5682(5) 0.6138(4) 0.08241(12) 0.0528(10) Uani 1 1 d . . .
C30 C 0.4751(5) 0.6866(4) 0.06207(15) 0.0673(12) Uani 1 1 d . B .
H30 H 0.4451 0.6618 0.0400 0.101 Uiso 1 1 calc R . .
C31 C 0.4274(6) 0.7930(5) 0.07384(17) 0.0763(15) Uani 1 1 d . . .
H31 H 0.3660 0.8403 0.0599 0.114 Uiso 1 1 calc R B .
C32 C 0.4718(6) 0.8295(4) 0.10682(17) 0.0755(15) Uani 1 1 d . B .
H32 H 0.4390 0.9015 0.1151 0.113 Uiso 1 1 calc R . .
C33 C 0.5627(5) 0.7615(4) 0.12727(14) 0.0649(12) Uani 1 1 d . . .
H33 H 0.5907 0.7877 0.1493 0.097 Uiso 1 1 calc R B .
C34 C 0.6150(5) 0.6519(4) 0.11566(12) 0.0521(10) Uani 1 1 d . B .
C35A C 0.591(2) 0.1913(17) 0.1660(6) 0.062(4) Uani 0.430(19) 1 d PU B 1
H35A H 0.6565 0.1564 0.1836 0.074 Uiso 0.430(19) 1 calc PR B 1
H35B H 0.5092 0.1378 0.1609 0.074 Uiso 0.430(19) 1 calc PR B 1
C36A C 0.5351(18) 0.3063(15) 0.1775(6) 0.075(5) Uani 0.430(19) 1 d PU B 1
H36A H 0.4856 0.3449 0.1580 0.090 Uiso 0.430(19) 1 calc PR B 1
H36B H 0.4610 0.2933 0.1950 0.090 Uiso 0.430(19) 1 calc PR B 1
C35B C 0.5410(17) 0.2246(13) 0.1611(4) 0.061(3) Uani 0.570(19) 1 d PU B 2
H35C H 0.4634 0.2749 0.1512 0.073 Uiso 0.570(19) 1 calc PR B 2
H35D H 0.4987 0.1468 0.1638 0.073 Uiso 0.570(19) 1 calc PR B 2
C36B C 0.5873(12) 0.2710(9) 0.1960(3) 0.059(2) Uani 0.570(19) 1 d PU B 2
H36C H 0.5020 0.2746 0.2108 0.070 Uiso 0.570(19) 1 calc PR B 2
H36D H 0.6617 0.2198 0.2067 0.070 Uiso 0.570(19) 1 calc PR B 2
C37A C 0.6206(19) 0.4705(16) 0.2156(5) 0.077(4) Uani 0.52(2) 1 d PU B 1
H37A H 0.5518 0.4426 0.2328 0.093 Uiso 0.52(2) 1 calc PR B 1
H37B H 0.5772 0.5389 0.2043 0.093 Uiso 0.52(2) 1 calc PR B 1
C38A C 0.7629(19) 0.5010(17) 0.2322(3) 0.077(4) Uani 0.52(2) 1 d PU B 1
H38A H 0.7495 0.5521 0.2520 0.093 Uiso 0.52(2) 1 calc PR B 1
H38B H 0.8175 0.4314 0.2396 0.093 Uiso 0.52(2) 1 calc PR B 1
C37B C 0.664(2) 0.4267(17) 0.2265(4) 0.070(3) Uani 0.48(2) 1 d PU B 2
H37C H 0.7489 0.3889 0.2381 0.085 Uiso 0.48(2) 1 calc PR B 2
H37D H 0.5758 0.4104 0.2395 0.085 Uiso 0.48(2) 1 calc PR B 2
C38B C 0.690(2) 0.5573(16) 0.2244(4) 0.081(5) Uani 0.48(2) 1 d PU B 2
H38C H 0.7011 0.5922 0.2473 0.097 Uiso 0.48(2) 1 calc PR B 2
H38D H 0.6099 0.5964 0.2116 0.097 Uiso 0.48(2) 1 calc PR B 2
C39 C 0.8787(9) 0.6814(6) 0.20903(16) 0.108(2) Uani 1 1 d . B .
H39A H 0.9408 0.6900 0.2298 0.163 Uiso 1 1 calc R . .
H39B H 0.7897 0.7286 0.2117 0.163 Uiso 1 1 calc R . .
C40 C 0.9622(7) 0.7241(5) 0.17827(14) 0.0761(15) Uani 1 1 d . B .
H40A H 0.8907 0.7472 0.1602 0.114 Uiso 1 1 calc R . .
H40B H 1.0189 0.7934 0.1850 0.114 Uiso 1 1 calc R . .

loop_
_atom_site_aniso_label
_atom_site_aniso_U_11
_atom_site_aniso_U_22
_atom_site_aniso_U_33
_atom_site_aniso_U_23
_atom_site_aniso_U_13
_atom_site_aniso_U_12
La 0.05754(15) 0.04125(12) 0.04495(13) 0.00303(10) 0.00256(10) -0.00878(10)
Cl 0.1200(12) 0.0640(7) 0.0579(7) -0.0114(6) 0.0020(7) -0.0230(7)
O1 0.0703(19) 0.0386(14) 0.075(2) 0.0125(14) 0.0172(16) -0.0014(14)
O2 0.076(2) 0.0538(17) 0.0592(18) -0.0111(14) -0.0002(16) 0.0057(15)
O3 0.135(4) 0.107(3) 0.0514(19) -0.014(2) 0.019(2) -0.061(3)
O4 0.077(2) 0.069(2) 0.075(2) -0.0092(17) 0.0250(18) -0.0188(17)
O5 0.087(3) 0.0546(19) 0.123(3) 0.026(2) -0.043(2) -0.0199(18)
O6 0.072(2) 0.0551(17) 0.0595(18) 0.0091(14) -0.0082(16) -0.0081(15)
O8 0.170(5) 0.113(4) 0.064(2) -0.013(2) -0.017(3) -0.028(3)
O9 0.159(5) 0.174(6) 0.117(4) 0.012(4) 0.037(4) -0.065(4)
O10 0.207(7) 0.177(6) 0.128(5) -0.023(5) -0.006(5) 0.081(5)
N1 0.0476(17) 0.0305(13) 0.0476(17) 0.0032(12) 0.0011(14) -0.0042(12)
N2 0.073(2) 0.0468(19) 0.052(2) 0.0013(15) -0.0120(18) -0.0177(17)
N3 0.073(2) 0.062(2) 0.055(2) -0.0029(17) 0.0142(18) -0.0277(19)
N4 0.0461(17) 0.0417(16) 0.0533(18) -0.0056(14) 0.0044(14) -0.0047(14)
C1 0.046(2) 0.0347(17) 0.067(3) 0.0004(17) -0.0050(19) -0.0045(15)
C2 0.064(3) 0.037(2) 0.092(4) 0.000(2) -0.005(3) -0.0021(19)
C3 0.068(3) 0.047(2) 0.102(4) -0.019(3) -0.010(3) 0.012(2)
C4 0.063(3) 0.074(3) 0.069(3) -0.022(3) -0.004(2) 0.016(2)
C5 0.053(2) 0.064(3) 0.053(2) -0.005(2) -0.001(2) 0.004(2)
C6 0.0403(19) 0.0397(18) 0.053(2) -0.0019(16) -0.0047(17) -0.0002(15)
C7 0.047(2) 0.0413(19) 0.049(2) 0.0048(16) 0.0027(17) -0.0030(16)
C8 0.0448(19) 0.0316(16) 0.051(2) 0.0040(15) 0.0054(17) -0.0034(14)
C9 0.050(2) 0.0357(17) 0.055(2) 0.0042(16) 0.0016(18) -0.0054(15)
C10 0.074(3) 0.0337(18) 0.068(3) 0.0038(18) -0.008(2) -0.0048(19)
C11 0.074(3) 0.0360(19) 0.077(3) 0.006(2) -0.005(3) 0.0068(19)
C12 0.065(3) 0.048(2) 0.067(3) 0.010(2) -0.006(2) 0.007(2)
C13 0.056(2) 0.042(2) 0.057(2) 0.0014(17) -0.0007(19) -0.0047(17)
C14 0.059(3) 0.042(2) 0.067(3) 0.0062(19) -0.012(2) -0.0134(18)
C15 0.117(5) 0.067(3) 0.077(4) 0.015(3) -0.041(4) -0.036(3)
C16 0.090(4) 0.071(3) 0.124(5) 0.036(4) -0.057(4) -0.026(3)
C17 0.079(4) 0.078(4) 0.104(5) 0.034(3) -0.015(3) -0.011(3)
C18 0.084(4) 0.071(3) 0.076(3) 0.021(3) -0.015(3) -0.006(3)
C19 0.140(6) 0.050(2) 0.063(3) 0.015(2) -0.006(3) -0.019(3)
C20 0.105(4) 0.049(2) 0.060(3) 0.004(2) 0.002(3) -0.025(3)
C21 0.059(3) 0.064(3) 0.062(3) -0.007(2) 0.006(2) -0.024(2)
C22 0.047(2) 0.047(2) 0.051(2) -0.0048(17) -0.0047(17) -0.0020(17)
C23 0.071(3) 0.043(2) 0.059(3) -0.0044(19) -0.006(2) 0.000(2)
C24 0.085(3) 0.051(2) 0.059(3) -0.012(2) -0.006(2) 0.020(2)
C25 0.075(3) 0.067(3) 0.047(2) -0.005(2) 0.004(2) 0.015(2)
C26 0.060(3) 0.049(2) 0.051(2) 0.0023(18) 0.0023(19) 0.0047(19)
C27 0.0410(19) 0.0445(19) 0.052(2) -0.0070(16) -0.0032(17) 0.0021(15)
C28 0.047(2) 0.050(2) 0.059(2) -0.0076(18) -0.0012(19) 0.0017(17)
C29 0.042(2) 0.048(2) 0.068(3) -0.0068(19) 0.0028(19) -0.0007(17)
C30 0.056(3) 0.062(3) 0.084(3) -0.005(2) -0.009(2) 0.008(2)
C31 0.065(3) 0.058(3) 0.105(4) -0.003(3) -0.002(3) 0.015(2)
C32 0.062(3) 0.048(2) 0.117(5) -0.010(3) 0.011(3) 0.008(2)
C33 0.059(3) 0.054(2) 0.082(3) -0.017(2) 0.009(2) -0.002(2)
C34 0.044(2) 0.046(2) 0.066(3) -0.0022(19) 0.008(2) 0.0001(17)
C35A 0.052(9) 0.061(8) 0.073(8) 0.006(6) 0.019(7) -0.016(6)
C36A 0.060(7) 0.079(8) 0.088(10) -0.005(7) 0.036(7) -0.012(6)
C35B 0.057(7) 0.070(8) 0.055(5) 0.000(5) 0.014(5) -0.017(5)
C36B 0.058(5) 0.071(5) 0.047(5) 0.011(4) 0.014(4) -0.004(4)
C37A 0.080(8) 0.084(8) 0.069(8) -0.007(6) 0.024(6) -0.006(6)
C38A 0.088(8) 0.098(9) 0.047(5) -0.001(5) 0.015(5) -0.007(7)
C37B 0.078(9) 0.079(8) 0.055(6) 0.009(5) 0.014(6) -0.006(7)
C38B 0.099(11) 0.079(8) 0.066(7) -0.012(6) 0.019(7) -0.011(8)
C39 0.145(6) 0.106(5) 0.076(4) -0.036(4) 0.029(4) -0.051(5)
C40 0.098(4) 0.061(3) 0.069(3) -0.020(2) 0.005(3) -0.024(3)

loop_
_atom_type_symbol
_atom_type_description
_atom_type_scat_dispersion_real
_atom_type_scat_dispersion_imag
_atom_type_scat_source
C C 0.0033 0.0016 'International Tables Vol C Tables 4.2.6.8 and 6.1.1.4'
H H 0.0000 0.0000 'International Tables Vol C Tables 4.2.6.8 and 6.1.1.4'
N N 0.0061 0.0033 'International Tables Vol C Tables 4.2.6.8 and 6.1.1.4'
O O 0.0106 0.0060 'International Tables Vol C Tables 4.2.6.8 and 6.1.1.4'
Cl Cl 0.1484 0.1585 'International Tables Vol C Tables 4.2.6.8 and 6.1.1.4'
La La -0.2871 2.4523 'International Tables Vol C Tables 4.2.6.8 and 6.1.1.4'

loop_
_geom_angle_atom_site_label_1
_geom_angle_atom_site_label_2
_geom_angle_atom_site_label_3
_geom_angle
O1 La O2 141.77(11)
O1 La O5 74.72(14)
O2 La O5 133.51(12)
O1 La N1 66.01(9)
O2 La N1 83.43(10)
O5 La N1 95.98(12)
O1 La N4 81.06(11)
O2 La N4 65.76(10)
O5 La N4 154.84(13)
N1 La N4 67.50(9)
O1 La O4 129.27(10)
O2 La O4 77.79(12)
O5 La O4 99.34(13)
N1 La O4 160.92(11)
N4 La O4 101.21(10)
O1 La O6 70.01(10)
O2 La O6 142.66(11)
O5 La O6 58.38(10)
N1 La O6 133.73(9)
N4 La O6 119.06(9)
O4 La O6 64.88(11)
O1 La O3 145.71(14)
O2 La O3 68.74(13)
O5 La O3 71.01(15)
N1 La O3 118.18(10)
N4 La O3 133.03(13)
O4 La O3 57.53(11)
O6 La O3 90.97(11)
O1 La N3 76.80(11)
O2 La N3 104.42(12)
O5 La N3 113.83(11)
N1 La N3 123.52(9)
N4 La N3 65.95(10)
O4 La N3 59.45(10)
O6 La N3 55.97(11)
O3 La N3 116.58(10)
O1 La N2 106.38(11)
O2 La N2 78.84(12)
O5 La N2 59.51(10)
N1 La N2 65.48(10)
N4 La N2 123.18(10)
O4 La N2 113.35(10)
O6 La N2 116.13(10)
O3 La N2 55.83(11)
N3 La N2 170.44(10)
O10 Cl O9 108.0(5)
O10 Cl O8 109.1(4)
O9 Cl O8 110.0(4)
O10 Cl O7B 123.4(7)
O9 Cl O7B 100.9(5)
O8 Cl O7B 104.9(4)
O10 Cl O7A 96.1(9)
O9 Cl O7A 117.7(6)
O8 Cl O7A 114.7(5)
O7B Cl O7A 27.7(5)
C1 O1 La 151.0(2)
C34 O2 La 151.0(3)
C39 O3 C38A 119.5(7)
C39 O3 C38B 101.1(7)
C38A O3 C38B 37.1(6)
C39 O3 La 125.0(3)
C38A O3 La 115.2(6)
C38B O3 La 119.8(6)
C37A O4 C36B 120.1(8)
C37A O4 C36A 124.6(9)
C36B O4 C36A 38.8(7)
C37A O4 C37B 30.8(6)
C36B O4 C37B 103.4(8)
C36A O4 C37B 128.8(9)
C37A O4 La 115.8(6)
C36B O4 La 122.9(4)
C36A O4 La 111.8(6)
C37B O4 La 119.2(6)
C17 O5 C16 115.8(4)
C17 O5 La 121.1(3)
C16 O5 La 118.4(3)
C19 O6 C18 113.2(4)
C19 O6 La 124.6(3)
C18 O6 La 117.7(3)
C7 N1 C8 113.5(3)
C7 N1 La 130.6(2)
C8 N1 La 115.9(2)
C40 N2 C15 111.1(4)
C40 N2 C14 107.7(4)
C15 N2 C14 106.8(4)
C40 N2 La 104.5(3)
C15 N2 La 109.4(3)
C14 N2 La 117.3(2)
C35A N3 C20 99.2(9)
C35A N3 C21 114.8(9)
C20 N3 C21 107.4(4)
C35A N3 C35B 23.1(7)
C20 N3 C35B 121.2(7)
C21 N3 C35B 98.9(7)
C35A N3 La 112.4(9)
C20 N3 La 104.2(3)
C21 N3 La 116.5(3)
C35B N3 La 109.3(6)
C28 N4 C27 114.6(3)
C28 N4 La 129.0(3)
C27 N4 La 116.0(2)
O1 C1 C2 121.5(4)
O1 C1 C6 122.0(3)
C2 C1 C6 116.5(4)
C3 C2 C1 122.0(5)
C4 C3 C2 121.1(4)
C3 C4 C5 119.0(5)
C4 C5 C6 121.2(5)
C5 C6 C1 120.2(4)
C5 C6 C7 116.9(4)
C1 C6 C7 122.8(4)
N1 C7 C6 127.4(4)
C13 C8 C9 120.9(3)
C13 C8 N1 121.3(3)
C9 C8 N1 117.8(3)
C10 C9 C8 117.9(4)
C10 C9 C14 121.4(4)
C8 C9 C14 120.7(3)
C11 C10 C9 121.4(4)
C12 C11 C10 119.9(4)
C11 C12 C13 120.3(4)
C8 C13 C12 119.6(4)
N2 C14 C9 113.5(4)
N2 C15 C16 110.6(4)
O5 C16 C15 107.8(6)
O5 C17 C18 111.7(5)
O6 C18 C17 109.5(5)
O6 C19 C20 110.2(4)
N3 C20 C19 115.1(4)
N3 C21 C22 114.5(4)
C27 C22 C23 118.5(4)
C27 C22 C21 119.9(4)
C23 C22 C21 121.4(4)
C24 C23 C22 121.5(4)
C23 C24 C25 119.7(4)
C24 C25 C26 120.4(4)
C27 C26 C25 119.5(4)
C26 C27 C22 120.5(4)
C26 C27 N4 121.1(4)
C22 C27 N4 118.4(3)
N4 C28 C29 129.0(4)
C30 C29 C34 119.2(4)
C30 C29 C28 118.2(4)
C34 C29 C28 122.6(4)
C31 C30 C29 121.6(5)
C30 C31 C32 119.1(5)
C33 C32 C31 121.0(5)
C32 C33 C34 121.2(5)
O2 C34 C29 121.5(4)
O2 C34 C33 120.6(4)
C29 C34 C33 117.9(4)
N3 C35A C36A 104.5(15)
O4 C36A C35A 114.7(16)
C36B C35B N3 113.7(11)
O4 C36B C35B 107.9(10)
O4 C37A C38A 108.0(15)
O3 C38A C37A 102.1(14)
O4 C37B C38B 107.7(14)
C37B C38B O3 101.0(15)
O3 C39 C40 110.4(5)
N2 C40 C39 114.1(5)

loop_
_geom_bond_atom_site_label_1
_geom_bond_atom_site_label_2
_geom_bond_distance
La O1 2.310(3)
La O2 2.313(3)
La O5 2.713(4)
La N1 2.757(3)
La N4 2.779(3)
La O4 2.806(3)
La O6 2.810(3)
La O3 2.812(4)
La N3 3.016(4)
La N2 3.029(3)
Cl O10 1.373(6)
Cl O9 1.415(5)
Cl O8 1.418(4)
Cl O7B 1.429(7)
Cl O7A 1.431(9)
O1 C1 1.296(5)
O2 C34 1.305(5)
O3 C39 1.422(7)
O3 C38A 1.447(12)
O3 C38B 1.548(16)
O4 C37A 1.390(14)
O4 C36B 1.391(10)
O4 C36A 1.418(16)
O4 C37B 1.449(15)
O5 C17 1.389(6)
O5 C16 1.437(6)
O6 C19 1.423(6)
O6 C18 1.427(6)
N1 C7 1.281(5)
N1 C8 1.442(4)
N2 C40 1.469(7)
N2 C15 1.477(7)
N2 C14 1.478(5)
N3 C35A 1.442(19)
N3 C20 1.481(7)
N3 C21 1.488(6)
N3 C35B 1.565(14)
N4 C28 1.279(5)
N4 C27 1.429(5)
C1 C2 1.412(6)
C1 C6 1.414(5)
C2 C3 1.377(7)
C3 C4 1.370(8)
C4 C5 1.384(6)
C5 C6 1.404(6)
C6 C7 1.446(5)
C8 C13 1.382(6)
C8 C9 1.396(5)
C9 C10 1.393(5)
C9 C14 1.493(6)
C10 C11 1.376(7)
C11 C12 1.368(7)
C12 C13 1.389(6)
C15 C16 1.483(9)
C17 C18 1.440(8)
C19 C20 1.499(8)
C21 C22 1.498(6)
C22 C27 1.390(5)
C22 C23 1.394(6)
C23 C24 1.362(7)
C24 C25 1.381(7)
C25 C26 1.387(6)
C26 C27 1.387(6)
C28 C29 1.441(6)
C29 C30 1.402(6)
C29 C34 1.409(6)
C30 C31 1.367(7)
C31 C32 1.388(8)
C32 C33 1.361(7)
C33 C34 1.410(6)
C35A C36A 1.48(3)
C35B C36B 1.50(2)
C37A C38A 1.46(3)
C37B C38B 1.51(3)
C39 C40 1.502(8)

loop_
_geom_torsion_atom_site_label_1
_geom_torsion_atom_site_label_2
_geom_torsion_atom_site_label_3
_geom_torsion_atom_site_label_4
_geom_torsion
O2 La O1 C1 42.3(7)
O5 La O1 C1 -101.4(6)
N1 La O1 C1 2.5(6)
N4 La O1 C1 71.7(6)
O4 La O1 C1 169.0(6)
O6 La O1 C1 -162.8(6)
O3 La O1 C1 -102.9(6)
N3 La O1 C1 139.0(6)
N2 La O1 C1 -50.3(6)
O1 La O2 C34 18.0(7)
O5 La O2 C34 146.1(6)
N1 La O2 C34 54.1(6)
N4 La O2 C34 -14.1(6)
O4 La O2 C34 -122.5(6)
O6 La O2 C34 -120.9(6)
O3 La O2 C34 177.8(6)
N3 La O2 C34 -68.9(6)
N2 La O2 C34 120.4(6)
O1 La O3 C39 95.5(6)
O2 La O3 C39 -62.3(6)
O5 La O3 C39 94.0(6)
N1 La O3 C39 7.4(6)
N4 La O3 C39 -77.2(6)
O4 La O3 C39 -151.0(6)
O6 La O3 C39 149.9(6)
N3 La O3 C39 -158.2(5)
N2 La O3 C39 28.5(5)
O1 La O3 C38A -90.6(10)
O2 La O3 C38A 111.7(10)
O5 La O3 C38A -92.1(10)
N1 La O3 C38A -178.7(10)
N4 La O3 C38A 96.7(10)
O4 La O3 C38A 22.9(10)
O6 La O3 C38A -36.2(10)
N3 La O3 C38A 15.7(10)
N2 La O3 C38A -157.6(10)
O1 La O3 C38B -132.3(11)
O2 La O3 C38B 70.0(11)
O5 La O3 C38B -133.8(11)
N1 La O3 C38B 139.6(11)
N4 La O3 C38B 55.0(11)
O4 La O3 C38B -18.8(11)
O6 La O3 C38B -77.9(11)
N3 La O3 C38B -26.0(11)
N2 La O3 C38B 160.7(11)
O1 La O4 C37A 154.1(11)
O2 La O4 C37A -56.4(11)
O5 La O4 C37A 76.3(11)
N1 La O4 C37A -66.7(12)
N4 La O4 C37A -118.3(11)
O6 La O4 C37A 124.7(11)
O3 La O4 C37A 16.0(11)
N3 La O4 C37A -171.5(11)
N2 La O4 C37A 15.5(11)
O1 La O4 C36B -13.1(8)
O2 La O4 C36B 136.4(7)
O5 La O4 C36B -90.9(7)
N1 La O4 C36B 126.1(7)
N4 La O4 C36B 74.5(7)
O6 La O4 C36B -42.5(7)
O3 La O4 C36B -151.2(8)
N3 La O4 C36B 21.3(7)
N2 La O4 C36B -151.6(7)
O1 La O4 C36A -55.2(10)
O2 La O4 C36A 94.2(10)
O5 La O4 C36A -133.1(10)
N1 La O4 C36A 84.0(11)
N4 La O4 C36A 32.3(10)
O6 La O4 C36A -84.7(10)
O3 La O4 C36A 166.7(10)
N3 La O4 C36A -20.8(10)
N2 La O4 C36A 166.2(10)
O1 La O4 C37B 119.5(10)
O2 La O4 C37B -91.0(10)
O5 La O4 C37B 41.7(10)
N1 La O4 C37B -101.3(10)
N4 La O4 C37B -152.9(10)
O6 La O4 C37B 90.1(10)
O3 La O4 C37B -18.6(10)
N3 La O4 C37B 153.9(10)
N2 La O4 C37B -19.0(10)
O1 La O5 C17 -60.4(5)
O2 La O5 C17 149.9(4)
N1 La O5 C17 -123.5(5)
N4 La O5 C17 -76.5(5)
O4 La O5 C17 68.0(5)
O6 La O5 C17 15.3(4)
O3 La O5 C17 118.8(5)
N3 La O5 C17 7.3(5)
N2 La O5 C17 179.6(5)
O1 La O5 C16 94.3(5)
O2 La O5 C16 -55.4(5)
N1 La O5 C16 31.2(5)
N4 La O5 C16 78.2(5)
O4 La O5 C16 -137.4(5)
O6 La O5 C16 169.9(5)
O3 La O5 C16 -86.6(5)
N3 La O5 C16 162.0(5)
N2 La O5 C16 -25.7(4)
O1 La O6 C19 -56.2(4)
O2 La O6 C19 98.1(4)
O5 La O6 C19 -140.2(5)
N1 La O6 C19 -75.0(4)
N4 La O6 C19 10.8(5)
O4 La O6 C19 99.9(4)
O3 La O6 C19 153.0(4)
N3 La O6 C19 31.1(4)
N2 La O6 C19 -155.2(4)
O1 La O6 C18 98.1(4)
O2 La O6 C18 -107.5(4)
O5 La O6 C18 14.2(3)
N1 La O6 C18 79.4(4)
N4 La O6 C18 165.1(3)
O4 La O6 C18 -105.7(4)
O3 La O6 C18 -52.7(4)
N3 La O6 C18 -174.6(4)
N2 La O6 C18 -0.8(4)
O1 La N1 C7 0.8(3)
O2 La N1 C7 -155.7(4)
O5 La N1 C7 71.1(4)
N4 La N1 C7 -89.2(4)
O4 La N1 C7 -145.6(4)
O6 La N1 C7 20.1(4)
O3 La N1 C7 142.8(3)
N3 La N1 C7 -52.7(4)
N2 La N1 C7 123.6(4)
O1 La N1 C8 178.8(3)
O2 La N1 C8 22.3(3)
O5 La N1 C8 -110.9(3)
N4 La N1 C8 88.8(3)
O4 La N1 C8 32.4(4)
O6 La N1 C8 -161.9(2)
O3 La N1 C8 -39.2(3)
N3 La N1 C8 125.3(3)
N2 La N1 C8 -58.4(3)
O1 La N2 C40 171.4(3)
O2 La N2 C40 30.5(3)
O5 La N2 C40 -128.1(3)
N1 La N2 C40 118.3(3)
N4 La N2 C40 81.5(3)
O4 La N2 C40 -40.9(3)
O6 La N2 C40 -113.2(3)
O3 La N2 C40 -41.3(3)
N3 La N2 C40 -80.5(8)
O1 La N2 C15 -69.6(4)
O2 La N2 C15 149.5(4)
O5 La N2 C15 -9.0(4)
N1 La N2 C15 -122.7(4)
N4 La N2 C15 -159.5(4)
O4 La N2 C15 78.1(4)
O6 La N2 C15 5.8(4)
O3 La N2 C15 77.7(4)
N3 La N2 C15 38.6(9)
O1 La N2 C14 52.3(3)
O2 La N2 C14 -88.7(3)
O5 La N2 C14 112.8(3)
N1 La N2 C14 -0.9(3)
N4 La N2 C14 -37.6(3)
O4 La N2 C14 -160.0(3)
O6 La N2 C14 127.6(3)
O3 La N2 C14 -160.4(4)
N3 La N2 C14 160.4(6)
O1 La N3 C35A 139.6(9)
O2 La N3 C35A -79.8(9)
O5 La N3 C35A 73.1(9)
N1 La N3 C35A -171.5(9)
N4 La N3 C35A -134.5(9)
O4 La N3 C35A -13.8(9)
O6 La N3 C35A 64.9(9)
O3 La N3 C35A -6.7(9)
N2 La N3 C35A 29.0(12)
O1 La N3 C20 33.1(3)
O2 La N3 C20 173.7(3)
O5 La N3 C20 -33.3(3)
N1 La N3 C20 82.1(3)
N4 La N3 C20 119.1(3)
O4 La N3 C20 -120.2(3)
O6 La N3 C20 -41.5(3)
O3 La N3 C20 -113.2(3)
N2 La N3 C20 -77.4(7)
O1 La N3 C21 -85.0(3)
O2 La N3 C21 55.6(3)
O5 La N3 C21 -151.4(3)
N1 La N3 C21 -36.0(4)
N4 La N3 C21 1.0(3)
O4 La N3 C21 121.7(3)
O6 La N3 C21 -159.6(3)
O3 La N3 C21 128.8(3)
N2 La N3 C21 164.5(6)
O1 La N3 C35B 164.1(7)
O2 La N3 C35B -55.3(7)
O5 La N3 C35B 97.6(7)
N1 La N3 C35B -146.9(7)
N4 La N3 C35B -109.9(7)
O4 La N3 C35B 10.8(7)
O6 La N3 C35B 89.5(7)
O3 La N3 C35B 17.8(7)
N2 La N3 C35B 53.6(10)
O1 La N4 C28 -152.0(4)
O2 La N4 C28 8.5(3)
O5 La N4 C28 -136.3(3)
N1 La N4 C28 -84.4(3)
O4 La N4 C28 79.5(3)
O6 La N4 C28 146.9(3)
O3 La N4 C28 23.8(4)
N3 La N4 C28 128.5(4)
N2 La N4 C28 -48.2(4)
O1 La N4 C27 20.8(2)
O2 La N4 C27 -178.7(3)
O5 La N4 C27 36.5(4)
N1 La N4 C27 88.4(3)
O4 La N4 C27 -107.7(3)
O6 La N4 C27 -40.3(3)
O3 La N4 C27 -163.4(2)
N3 La N4 C27 -58.7(3)
N2 La N4 C27 124.5(2)
La O1 C1 C2 176.9(4)
La O1 C1 C6 -3.7(9)
O1 C1 C2 C3 178.9(5)
C6 C1 C2 C3 -0.6(7)
C1 C2 C3 C4 0.1(8)
C2 C3 C4 C5 0.8(8)
C3 C4 C5 C6 -1.4(7)
C4 C5 C6 C1 0.9(7)
C4 C5 C6 C7 -179.5(4)
O1 C1 C6 C5 -179.4(4)
C2 C1 C6 C5 0.1(6)
O1 C1 C6 C7 1.1(6)
C2 C1 C6 C7 -179.5(4)
C8 N1 C7 C6 179.7(4)
La N1 C7 C6 -2.2(6)
C5 C6 C7 N1 -178.1(4)
C1 C6 C7 N1 1.4(7)
C7 N1 C8 C13 70.8(5)
La N1 C8 C13 -107.6(3)
C7 N1 C8 C9 -106.7(4)
La N1 C8 C9 74.9(4)
C13 C8 C9 C10 -0.7(6)
N1 C8 C9 C10 176.8(4)
C13 C8 C9 C14 -178.0(4)
N1 C8 C9 C14 -0.5(5)
C8 C9 C10 C11 0.6(7)
C14 C9 C10 C11 177.9(4)
C9 C10 C11 C12 0.5(8)
C10 C11 C12 C13 -1.5(8)
C9 C8 C13 C12 -0.3(6)
N1 C8 C13 C12 -177.7(4)
C11 C12 C13 C8 1.4(7)
C40 N2 C14 C9 -61.9(5)
C15 N2 C14 C9 178.7(4)
La N2 C14 C9 55.5(4)
C10 C9 C14 N2 111.2(5)
C8 C9 C14 N2 -71.6(5)
C40 N2 C15 C16 155.9(5)
C14 N2 C15 C16 -87.0(5)
La N2 C15 C16 41.0(6)
C17 O5 C16 C15 -145.1(6)
La O5 C16 C15 59.0(6)
N2 C15 C16 O5 -65.8(6)
C16 O5 C17 C18 161.9(6)
La O5 C17 C18 -42.8(7)
C19 O6 C18 C17 117.2(6)
La O6 C18 C17 -40.0(6)
O5 C17 C18 O6 52.6(7)
C18 O6 C19 C20 -168.5(5)
La O6 C19 C20 -13.1(7)
C35A N3 C20 C19 -57.2(10)
C21 N3 C20 C19 -176.9(4)
C35B N3 C20 C19 -64.7(8)
La N3 C20 C19 58.9(4)
O6 C19 C20 N3 -35.0(7)
C35A N3 C21 C22 -171.4(9)
C20 N3 C21 C22 -62.2(5)
C35B N3 C21 C22 171.1(7)
La N3 C21 C22 54.2(5)
N3 C21 C22 C27 -74.4(6)
N3 C21 C22 C23 110.5(5)
C27 C22 C23 C24 0.4(7)
C21 C22 C23 C24 175.6(5)
C22 C23 C24 C25 -0.2(8)
C23 C24 C25 C26 -0.4(8)
C24 C25 C26 C27 0.8(7)
C25 C26 C27 C22 -0.6(6)
C25 C26 C27 N4 -179.1(4)
C23 C22 C27 C26 0.0(6)
C21 C22 C27 C26 -175.2(4)
C23 C22 C27 N4 178.6(4)
C21 C22 C27 N4 3.3(6)
C28 N4 C27 C26 64.2(5)
La N4 C27 C26 -109.7(4)
C28 N4 C27 C22 -114.4(4)
La N4 C27 C22 71.8(4)
C27 N4 C28 C29 -179.4(4)
La N4 C28 C29 -6.5(6)
N4 C28 C29 C30 178.7(4)
N4 C28 C29 C34 0.1(7)
C34 C29 C30 C31 -0.7(7)
C28 C29 C30 C31 -179.4(5)
C29 C30 C31 C32 -0.3(8)
C30 C31 C32 C33 0.6(8)
C31 C32 C33 C34 0.2(8)
La O2 C34 C29 13.0(8)
La O2 C34 C33 -167.3(4)
C30 C29 C34 O2 -178.8(4)
C28 C29 C34 O2 -0.2(6)
C30 C29 C34 C33 1.4(6)
C28 C29 C34 C33 -180.0(4)
C32 C33 C34 O2 179.1(4)
C32 C33 C34 C29 -1.2(7)
C20 N3 C35A C36A 153.4(15)
C21 N3 C35A C36A -92.5(16)
C35B N3 C35A C36A -43(3)
La N3 C35A C36A 43.8(19)
C37A O4 C36A C35A -153.0(17)
C36B O4 C36A C35A -56.4(17)
C37B O4 C36A C35A -114.7(17)
La O4 C36A C35A 59(2)
N3 C35A C36A O4 -71(2)
C35A N3 C35B C36B 62(3)
C20 N3 C35B C36B 80.8(13)
C21 N3 C35B C36B -162.6(11)
La N3 C35B C36B -40.4(14)
C37A O4 C36B C35B 143.1(13)
C36A O4 C36B C35B 34.0(11)
C37B O4 C36B C35B 171.0(12)
La O4 C36B C35B -50.3(13)
N3 C35B C36B O4 59.1(15)
C36B O4 C37A C38A 114.4(14)
C36A O4 C37A C38A 160.4(16)
C37B O4 C37A C38A 51(2)
La O4 C37A C38A -53.1(19)
C39 O3 C38A C37A 117.9(13)
C38B O3 C38A C37A 50.4(15)
La O3 C38A C37A -56.5(18)
O4 C37A C38A O3 71(2)
C37A O4 C37B C38B -38.3(19)
C36B O4 C37B C38B -165.7(15)
C36A O4 C37B C38B -132.5(16)
La O4 C37B C38B 54(2)
O4 C37B C38B O3 -63(2)
C39 O3 C38B C37B -168.3(14)
C38A O3 C38B C37B -43.3(14)
La O3 C38B C37B 49.9(19)
C38A O3 C39 C40 176.9(10)
C38B O3 C39 C40 -148.5(10)
La O3 C39 C40 -9.4(9)
C15 N2 C40 C39 -58.1(6)
C14 N2 C40 C39 -174.7(5)
La N2 C40 C39 59.8(5)
O3 C39 C40 N2 -38.0(8)
